data_7710551
loop_
_publ_author_name
'Parsutkar, Mahesh M.'
'Moore, Curtis E.'
'RajanBabu, T. V.'

_publ_section_title
;
 Activator-free single-component Co(i)-catalysts for regio- and
 enantioselective heterodimerization and hydroacylation reactions of
 1,3-dienes. New reduction procedures for synthesis of [L]Co(i)-complexes
 and comparison to in situ generated catalysts
;
_journal_name_full 'Dalton Transactions'
_journal_paper_doi 10.1039/D2DT01484J
_journal_year 2022
_chemical_absolute_configuration ad
_chemical_formula_moiety 'C36 H56 Br2 Co2 N4 P4'
_chemical_formula_sum 'C36 H56 Br2 Co2 N4 P4'
_chemical_formula_weight 946.40
_space_group_crystal_system tetragonal
_space_group_IT_number 92
_space_group_name_Hall 'P 4abw 2nw'
_space_group_name_H-M_alt 'P 41 21 2'
_atom_sites_solution_hydrogens geom
_atom_sites_solution_primary dual
_atom_sites_solution_secondary difmap
_audit_creation_date 2019-08-13
_audit_creation_method
;
Olex2 1.2
(compiled 2018.05.29 svn.r3508 for OlexSys, GUI svn.r5506)
;
_audit_update_record
;
2019-11-18 deposited with the CCDC.	2022-06-13 downloaded from the CCDC.
;
_cell_angle_alpha 90
_cell_angle_beta 90
_cell_angle_gamma 90
_cell_formula_units_Z 4
_cell_length_a 9.5542(2)
_cell_length_b 9.5542(2)
_cell_length_c 46.3014(12)
_cell_measurement_reflns_used 9257
_cell_measurement_temperature 100
_cell_measurement_theta_max 26.36
_cell_measurement_theta_min 2.51
_cell_volume 4226.52(17)
_computing_cell_refinement 'SAINT v8.38A (Bruker, 2017)'
_computing_data_collection 'APEX3 v2017.3-0 (Bruker, 2017)'
_computing_data_reduction 'SAINT v8.38A (Bruker, 2017)'
_computing_molecular_graphics 'Olex2 (Dolomanov et al., 2009)'
_computing_publication_material 'Olex2 (Dolomanov et al., 2009)'
_computing_structure_refinement 'ShelXL (Sheldrick, 2015)'
_computing_structure_solution 'ShelXT (Sheldrick, 2015)'
_diffrn_ambient_temperature 100
_diffrn_detector 'Bruker APEX-II CCD'
_diffrn_detector_area_resol_mean 7.9
_diffrn_detector_type 'CCD Area Detector'
_diffrn_measured_fraction_theta_full 1.000
_diffrn_measured_fraction_theta_max 1.000
_diffrn_measurement_device 'Kappa Four-Circle Diffractometer'
_diffrn_measurement_device_type 'Nonius Kappa APEX II'
_diffrn_measurement_method '\w and \f scans'
_diffrn_radiation_monochromator graphite
_diffrn_radiation_probe x-ray
_diffrn_radiation_type MoK\a
_diffrn_radiation_wavelength 0.71073
_diffrn_reflns_av_R_equivalents 0.0507
_diffrn_reflns_av_unetI/netI 0.0213
_diffrn_reflns_Laue_measured_fraction_full 1.000
_diffrn_reflns_Laue_measured_fraction_max 1.000
_diffrn_reflns_limit_h_max 11
_diffrn_reflns_limit_h_min -11
_diffrn_reflns_limit_k_max 11
_diffrn_reflns_limit_k_min -11
_diffrn_reflns_limit_l_max 58
_diffrn_reflns_limit_l_min -53
_diffrn_reflns_number 126335
_diffrn_reflns_point_group_measured_fraction_full 1.000
_diffrn_reflns_point_group_measured_fraction_max 1.000
_diffrn_reflns_theta_full 25.000
_diffrn_reflns_theta_max 26.470
_diffrn_reflns_theta_min 1.759
_diffrn_source 'sealed tube'
_diffrn_source_type fine-focus
_diffrn_standards_number 0
_exptl_absorpt_coefficient_mu 2.857
_exptl_absorpt_correction_T_max 0.2602
_exptl_absorpt_correction_T_min 0.2138
_exptl_absorpt_correction_type multi-scan
_exptl_absorpt_process_details
'SADABS-2016/2 (Bruker,2016/2) was used for absorption correction. wR2(int) was 0.0744 before and 0.0643 after correction. The Ratio of minimum to maximum transmission is 0.8217. The \l/2 correction factor is Not present.'
_exptl_crystal_colour Green
_exptl_crystal_colour_primary green
_exptl_crystal_density_diffrn 1.487
_exptl_crystal_description Block
_exptl_crystal_F_000 1936
_exptl_crystal_size_max 0.273
_exptl_crystal_size_mid 0.254
_exptl_crystal_size_min 0.216
_refine_diff_density_max 0.467
_refine_diff_density_min -0.199
_refine_diff_density_rms 0.063
_refine_ls_abs_structure_details
;
 Flack x determined using 1499 quotients [(I+)-(I-)]/[(I+)+(I-)]
 (Parsons, Flack and Wagner, Acta Cryst. B69 (2013) 249-259).
;
_refine_ls_abs_structure_Flack 0.009(2)
_refine_ls_extinction_method none
_refine_ls_goodness_of_fit_ref 1.073
_refine_ls_hydrogen_treatment constr
_refine_ls_matrix_type full
_refine_ls_number_parameters 226
_refine_ls_number_reflns 4353
_refine_ls_number_restraints 0
_refine_ls_restrained_S_all 1.073
_refine_ls_R_factor_all 0.0267
_refine_ls_R_factor_gt 0.0236
_refine_ls_shift/su_max 0.001
_refine_ls_shift/su_mean 0.000
_refine_ls_structure_factor_coef Fsqd
_refine_ls_weighting_details 'w=1/[\s^2^(Fo^2^)+(0.0318P)^2^+1.2964P] where P=(Fo^2^+2Fc^2^)/3'
_refine_ls_weighting_scheme calc
_refine_ls_wR_factor_gt 0.0557
_refine_ls_wR_factor_ref 0.0563
_reflns_Friedel_coverage 0.646
_reflns_Friedel_fraction_full 1.000
_reflns_Friedel_fraction_max 1.000
_reflns_number_gt 4052
_reflns_number_total 4353
_reflns_threshold_expression 'I > 2\s(I)'
_cod_data_source_file d2dt01484j2.cif
_cod_data_source_block RBabu_MP-05-065
_cod_depositor_comments
;
The following automatic conversions were performed:

data item '_diffrn_radiation_probe' value 'X-ray' was changed to
'x-ray' in accordance with the
/home/data/users/saulius/crontab/automatic-downloads/rss-feeds/RSC/lib/dictionaries/cif_core.dic
dictionary named 'cif_core.dic' version 2.4.2 last updated on
2011-04-26.

data item '_exptl_crystal_colour_primary' value 'Green' was changed
to 'green' in accordance with the
/home/data/users/saulius/crontab/automatic-downloads/rss-feeds/RSC/lib/dictionaries/cif_core.dic
dictionary named 'cif_core.dic' version 2.4.2 last updated on
2011-04-26.

Automatic conversion script
Id: cif_fix_values 7556 2019-12-06 15:28:31Z antanas 
;
_cod_original_cell_volume 4226.5(2)
_cod_database_code 7710551
_shelx_shelxl_version_number 2018/3
_shelx_space_group_comment
;
The symmetry employed for this shelxl refinement is uniquely defined
by the following loop, which should always be used as a source of
symmetry information in preference to the above space-group names.
They are only intended as comments.
;
_shelx_estimated_absorpt_t_max 0.577
_shelx_estimated_absorpt_t_min 0.509
_olex2_refinement_description
;
1. Fixed Uiso
 At 1.2 times of:
  All C(H) groups
 At 1.5 times of:
  All C(H,H,H) groups
2.a Aromatic/amide H refined with riding coordinates:
 C5(H5), C6(H6), C7(H7), C8(H8)
2.b Idealised Me refined as rotating group:
 C9(H9A,H9B,H9C), C11(H11A,H11B,H11C), C12(H12A,H12B,H12C), C13(H13A,H13B,
 H13C), C14(H14A,H14B,H14C), C16(H16A,H16B,H16C), C17(H17A,H17B,H17C), C18(H18A,
 H18B,H18C)
;
_olex2_submission_special_instructions 'No special instructions were received'

loop_
_space_group_symop_operation_xyz
'x, y, z'
'-x, -y, z+1/2'
'-y+1/2, x+1/2, z+1/4'
'y+1/2, -x+1/2, z+3/4'
'-x+1/2, y+1/2, -z+1/4'
'x+1/2, -y+1/2, -z+3/4'
'y, x, -z'
'-y, -x, -z+1/2'

loop_
_atom_site_label
_atom_site_type_symbol
_atom_site_fract_x
_atom_site_fract_y
_atom_site_fract_z
_atom_site_U_iso_or_equiv
_atom_site_adp_type
_atom_site_occupancy
_atom_site_site_symmetry_order
_atom_site_calc_flag
_atom_site_refinement_flags_posn
_atom_site_refinement_flags_adp
_atom_site_refinement_flags_occupancy
_atom_site_disorder_assembly
_atom_site_disorder_group
Br1 Br 0.87967(3) 0.12033(3) 0.250000 0.02199(11) Uani 1 2 d S T P . .
Br2 Br 0.58202(3) 0.41798(3) 0.250000 0.02676(12) Uani 1 2 d S T P . .
Co1 Co 0.78108(5) 0.31876(5) 0.27573(2) 0.02061(11) Uani 1 1 d . . . . .
P1 P 0.71599(9) 0.28956(8) 0.32092(2) 0.01931(17) Uani 1 1 d . . . . .
P2 P 0.94031(9) 0.47368(9) 0.28863(2) 0.02202(18) Uani 1 1 d . . . . .
N1 N 0.7654(3) 0.4565(3) 0.36850(6) 0.0212(6) Uani 1 1 d . . . . .
N2 N 0.9738(3) 0.6137(3) 0.34001(6) 0.0219(6) Uani 1 1 d . . . . .
C1 C 0.8009(3) 0.4323(3) 0.34148(6) 0.0188(7) Uani 1 1 d . . . . .
C2 C 0.9065(3) 0.5122(3) 0.32706(7) 0.0212(7) Uani 1 1 d . . . . .
C3 C 0.8344(3) 0.5630(3) 0.38228(7) 0.0209(7) Uani 1 1 d . . . . .
C4 C 0.9379(3) 0.6421(3) 0.36809(7) 0.0216(7) Uani 1 1 d . . . . .
C5 C 1.0055(4) 0.7522(4) 0.38270(7) 0.0260(8) Uani 1 1 d . . . . .
H5 H 1.075323 0.805696 0.373137 0.031 Uiso 1 1 calc R . . . .
C6 C 0.9708(4) 0.7820(4) 0.41039(7) 0.0290(8) Uani 1 1 d . . . . .
H6 H 1.016153 0.856785 0.420124 0.035 Uiso 1 1 calc R . . . .
C7 C 0.8674(4) 0.7025(4) 0.42497(7) 0.0289(8) Uani 1 1 d . . . . .
H7 H 0.844230 0.724161 0.444412 0.035 Uiso 1 1 calc R . . . .
C8 C 0.8008(4) 0.5947(4) 0.41120(7) 0.0261(7) Uani 1 1 d . . . . .
H8 H 0.732078 0.541235 0.421104 0.031 Uiso 1 1 calc R . . . .
C9 C 0.5319(3) 0.3135(4) 0.33092(7) 0.0258(8) Uani 1 1 d . . . . .
H9A H 0.489737 0.385198 0.318535 0.039 Uiso 1 1 calc GR . . . .
H9B H 0.525866 0.343070 0.351146 0.039 Uiso 1 1 calc GR . . . .
H9C H 0.481540 0.224905 0.328421 0.039 Uiso 1 1 calc GR . . . .
C10 C 0.7686(4) 0.1272(3) 0.34079(7) 0.0239(7) Uani 1 1 d . . . . .
C11 C 0.9283(4) 0.1159(4) 0.33841(7) 0.0294(8) Uani 1 1 d . . . . .
H11A H 0.955167 0.111104 0.318007 0.044 Uiso 1 1 calc GR . . . .
H11B H 0.960157 0.031188 0.348366 0.044 Uiso 1 1 calc GR . . . .
H11C H 0.971574 0.198224 0.347333 0.044 Uiso 1 1 calc GR . . . .
C12 C 0.7236(4) 0.1234(3) 0.37234(7) 0.0265(7) Uani 1 1 d . . . . .
H12A H 0.768265 0.200576 0.382798 0.040 Uiso 1 1 calc GR . . . .
H12B H 0.751953 0.034110 0.380961 0.040 Uiso 1 1 calc GR . . . .
H12C H 0.621666 0.133068 0.373552 0.040 Uiso 1 1 calc GR . . . .
C13 C 0.7018(4) 0.0059(4) 0.32460(8) 0.0310(8) Uani 1 1 d . . . . .
H13A H 0.599684 0.013432 0.325835 0.046 Uiso 1 1 calc GR . . . .
H13B H 0.732090 -0.082706 0.333225 0.046 Uiso 1 1 calc GR . . . .
H13C H 0.730577 0.008892 0.304289 0.046 Uiso 1 1 calc GR . . . .
C14 C 1.1248(4) 0.4235(5) 0.29043(8) 0.0374(9) Uani 1 1 d . . . . .
H14A H 1.133267 0.332373 0.299965 0.056 Uiso 1 1 calc GR . . . .
H14B H 1.176838 0.493947 0.301450 0.056 Uiso 1 1 calc GR . . . .
H14C H 1.163059 0.417447 0.270834 0.056 Uiso 1 1 calc GR . . . .
C15 C 0.9389(4) 0.6489(4) 0.27049(7) 0.0321(9) Uani 1 1 d . . . . .
C16 C 0.9460(5) 0.6193(4) 0.23797(7) 0.0407(10) Uani 1 1 d . . . . .
H16A H 0.945934 0.708020 0.227351 0.061 Uiso 1 1 calc GR . . . .
H16B H 0.864619 0.563475 0.232194 0.061 Uiso 1 1 calc GR . . . .
H16C H 1.031934 0.567502 0.233592 0.061 Uiso 1 1 calc GR . . . .
C17 C 1.0618(5) 0.7431(4) 0.27892(8) 0.0459(11) Uani 1 1 d . . . . .
H17A H 1.063067 0.755374 0.299928 0.069 Uiso 1 1 calc GR . . . .
H17B H 1.051348 0.834463 0.269556 0.069 Uiso 1 1 calc GR . . . .
H17C H 1.149643 0.699676 0.272662 0.069 Uiso 1 1 calc GR . . . .
C18 C 0.8011(5) 0.7202(4) 0.27796(8) 0.0394(9) Uani 1 1 d . . . . .
H18A H 0.723069 0.658286 0.272922 0.059 Uiso 1 1 calc GR . . . .
H18B H 0.793036 0.807809 0.267072 0.059 Uiso 1 1 calc GR . . . .
H18C H 0.798465 0.740514 0.298704 0.059 Uiso 1 1 calc GR . . . .

loop_
_atom_site_aniso_label
_atom_site_aniso_U_11
_atom_site_aniso_U_22
_atom_site_aniso_U_33
_atom_site_aniso_U_23
_atom_site_aniso_U_13
_atom_site_aniso_U_12
Br1 0.02306(15) 0.02306(15) 0.0199(2) -0.00109(14) -0.00109(14) 0.00302(18)
Br2 0.02761(16) 0.02761(16) 0.0251(3) -0.00299(15) -0.00299(15) 0.00475(19)
Co1 0.0234(2) 0.0209(2) 0.0174(2) -0.00213(18) -0.00048(18) -0.00253(17)
P1 0.0201(4) 0.0199(4) 0.0180(4) -0.0017(3) 0.0005(3) -0.0030(3)
P2 0.0243(4) 0.0245(4) 0.0173(4) -0.0020(3) 0.0023(3) -0.0054(3)
N1 0.0214(14) 0.0226(15) 0.0197(15) -0.0026(11) 0.0023(12) -0.0007(12)
N2 0.0258(15) 0.0215(14) 0.0186(14) 0.0012(11) -0.0035(11) -0.0049(12)
C1 0.0201(16) 0.0194(16) 0.0167(16) 0.0016(12) -0.0004(13) 0.0006(13)
C2 0.0212(17) 0.0204(16) 0.0222(17) 0.0021(13) -0.0023(13) -0.0002(13)
C3 0.0209(16) 0.0226(17) 0.0192(17) -0.0008(13) -0.0025(13) 0.0025(13)
C4 0.0238(17) 0.0190(16) 0.0220(17) 0.0005(13) -0.0036(14) 0.0022(14)
C5 0.033(2) 0.0188(17) 0.027(2) 0.0014(15) -0.0064(15) -0.0023(14)
C6 0.039(2) 0.0200(17) 0.028(2) -0.0045(15) -0.0104(16) 0.0010(16)
C7 0.0316(19) 0.032(2) 0.0233(18) -0.0065(15) -0.0001(15) 0.0069(16)
C8 0.0256(18) 0.0308(19) 0.0219(18) -0.0019(14) 0.0018(14) 0.0018(15)
C9 0.0208(17) 0.0271(18) 0.0294(19) -0.0025(15) 0.0021(14) -0.0019(15)
C10 0.0286(19) 0.0196(16) 0.0235(17) 0.0019(14) 0.0018(15) -0.0001(14)
C11 0.0314(19) 0.0323(19) 0.0244(19) 0.0052(15) 0.0025(15) 0.0047(17)
C12 0.0309(19) 0.0237(17) 0.0249(18) 0.0043(14) 0.0017(15) -0.0014(15)
C13 0.039(2) 0.0227(18) 0.031(2) 0.0002(15) 0.0026(17) -0.0039(17)
C14 0.031(2) 0.049(2) 0.032(2) -0.0092(18) 0.0054(17) -0.0059(18)
C15 0.046(2) 0.0301(19) 0.0201(18) 0.0030(14) -0.0011(16) -0.0159(17)
C16 0.056(3) 0.044(2) 0.0216(19) 0.0026(17) 0.0009(19) -0.018(2)
C17 0.064(3) 0.046(3) 0.028(2) 0.0085(18) -0.0036(19) -0.034(2)
C18 0.066(3) 0.0209(18) 0.031(2) 0.0007(16) -0.0064(19) -0.0011(18)

loop_
_atom_type_symbol
_atom_type_description
_atom_type_scat_dispersion_real
_atom_type_scat_dispersion_imag
_atom_type_scat_source
C C 0.0033 0.0016 'International Tables Vol C Tables 4.2.6.8 and 6.1.1.4'
H H 0.0000 0.0000 'International Tables Vol C Tables 4.2.6.8 and 6.1.1.4'
Br Br -0.2901 2.4595 'International Tables Vol C Tables 4.2.6.8 and 6.1.1.4'
Co Co 0.3494 0.9721 'International Tables Vol C Tables 4.2.6.8 and 6.1.1.4'
N N 0.0061 0.0033 'International Tables Vol C Tables 4.2.6.8 and 6.1.1.4'
P P 0.1023 0.0942 'International Tables Vol C Tables 4.2.6.8 and 6.1.1.4'

loop_
_geom_angle_atom_site_label_1
_geom_angle_atom_site_label_2
_geom_angle_atom_site_label_3
_geom_angle
_geom_angle_site_symmetry_1
_geom_angle_site_symmetry_3
_geom_angle_publ_flag
Co1 Br1 Co1 68.61(2) 8_665 . ?
Co1 Br2 Co1 68.38(2) 8_665 . ?
Br1 Co1 Br2 111.504(19) . . ?
Br1 Co1 Co1 55.695(12) . 8_665 ?
Br2 Co1 Co1 55.809(12) . 8_665 ?
P1 Co1 Br1 118.49(3) . . ?
P1 Co1 Br2 107.08(3) . . ?
P1 Co1 Co1 133.22(3) . 8_665 ?
P1 Co1 P2 91.29(3) . . ?
P2 Co1 Br1 112.91(3) . . ?
P2 Co1 Br2 114.20(3) . . ?
P2 Co1 Co1 135.23(3) . 8_665 ?
C1 P1 Co1 105.78(10) . . ?
C1 P1 C10 103.91(14) . . ?
C9 P1 Co1 119.71(12) . . ?
C9 P1 C1 101.46(15) . . ?
C9 P1 C10 103.69(16) . . ?
C10 P1 Co1 119.76(11) . . ?
C2 P2 Co1 105.94(11) . . ?
C2 P2 C15 104.63(15) . . ?
C14 P2 Co1 120.10(14) . . ?
C14 P2 C2 100.19(16) . . ?
C14 P2 C15 105.16(19) . . ?
C15 P2 Co1 118.27(12) . . ?
C1 N1 C3 116.7(3) . . ?
C2 N2 C4 117.2(3) . . ?
N1 C1 P1 120.4(2) . . ?
N1 C1 C2 122.1(3) . . ?
C2 C1 P1 117.5(2) . . ?
N2 C2 P2 120.2(2) . . ?
N2 C2 C1 121.9(3) . . ?
C1 C2 P2 117.8(2) . . ?
N1 C3 C4 121.3(3) . . ?
N1 C3 C8 119.4(3) . . ?
C4 C3 C8 119.2(3) . . ?
N2 C4 C3 120.8(3) . . ?
N2 C4 C5 119.2(3) . . ?
C3 C4 C5 119.9(3) . . ?
C6 C5 C4 120.0(3) . . ?
C5 C6 C7 120.6(3) . . ?
C8 C7 C6 120.4(3) . . ?
C7 C8 C3 119.9(3) . . ?
C11 C10 P1 106.9(2) . . ?
C12 C10 P1 114.5(2) . . ?
C12 C10 C11 110.4(3) . . ?
C13 C10 P1 106.0(2) . . ?
C13 C10 C11 109.2(3) . . ?
C13 C10 C12 109.7(3) . . ?
C16 C15 P2 106.0(3) . . ?
C17 C15 P2 113.9(3) . . ?
C17 C15 C16 109.0(3) . . ?
C18 C15 P2 107.7(2) . . ?
C18 C15 C16 110.1(3) . . ?
C18 C15 C17 110.0(3) . . ?

loop_
_geom_bond_atom_site_label_1
_geom_bond_atom_site_label_2
_geom_bond_distance
_geom_bond_site_symmetry_2
_geom_bond_publ_flag
Br1 Co1 2.4291(6) 8_665 ?
Br1 Co1 2.4292(6) . ?
Br2 Co1 2.4362(6) 8_665 ?
Br2 Co1 2.4363(6) . ?
Co1 Co1 2.7380(8) 8_665 ?
Co1 P1 2.2004(9) . ?
Co1 P2 2.2049(9) . ?
P1 C1 1.851(3) . ?
P1 C9 1.833(3) . ?
P1 C10 1.873(3) . ?
P2 C2 1.846(3) . ?
P2 C14 1.828(4) . ?
P2 C15 1.873(4) . ?
N1 C1 1.317(4) . ?
N1 C3 1.370(4) . ?
N2 C2 1.309(4) . ?
N2 C4 1.372(4) . ?
C1 C2 1.431(5) . ?
C3 C4 1.407(5) . ?
C3 C8 1.410(5) . ?
C4 C5 1.407(5) . ?
C5 C6 1.354(5) . ?
C6 C7 1.417(5) . ?
C7 C8 1.368(5) . ?
C10 C11 1.533(5) . ?
C10 C12 1.523(5) . ?
C10 C13 1.520(5) . ?
C15 C16 1.534(5) . ?
C15 C17 1.530(5) . ?
C15 C18 1.522(6) . ?
